data_7058631
loop_
_publ_author_name
'Liu, Jinjian'
'Li, Jing'
'Lu, Wenbo'

_publ_section_title
;
 Effect of counter cations on the photochromic behaviors of three
 Zn--viologen complexes
;
_journal_issue 32
_journal_name_full 'New Journal of Chemistry'
_journal_page_first 12678
_journal_paper_doi 10.1039/C9NJ03022K
_journal_volume 43
_journal_year 2019
_chemical_formula_moiety 'C9 H13 O11 Zn, C6 H7 N, 2(H2 O)'
_chemical_formula_sum 'C15 H24 N O13 Zn'
_chemical_formula_weight 491.72
_space_group_crystal_system monoclinic
_space_group_IT_number 14
_space_group_name_Hall '-P 2yn'
_space_group_name_H-M_alt 'P 1 21/n 1'
_symmetry_space_group_name_Hall '-P 2yn'
_symmetry_space_group_name_H-M 'P 1 21/n 1'
_atom_sites_solution_hydrogens mixed
_atom_sites_solution_primary iterative
_audit_creation_date 2019-04-26
_audit_creation_method
;
Olex2 1.2
(compiled 2018.05.29 svn.r3508 for OlexSys, GUI svn.r5506)
;
_audit_update_record
;
2019-04-26 deposited with the CCDC.    2019-07-19 downloaded from the CCDC.
;
_cell_angle_alpha 90
_cell_angle_beta 91.837(2)
_cell_angle_gamma 90
_cell_formula_units_Z 4
_cell_length_a 10.5890(3)
_cell_length_b 11.8282(3)
_cell_length_c 15.8135(4)
_cell_measurement_reflns_used 2969
_cell_measurement_temperature 273(2)
_cell_measurement_theta_max 72.4470
_cell_measurement_theta_min 3.7360
_cell_volume 1979.60(9)
_computing_cell_refinement 'CrysAlisPro 1.171.39.32a (Rigaku OD, 2017)'
_computing_data_collection 'CrysAlisPro 1.171.39.32a (Rigaku OD, 2017)'
_computing_data_reduction 'CrysAlisPro 1.171.39.32a (Rigaku OD, 2017)'
_computing_molecular_graphics 'Olex2 (Dolomanov et al., 2009)'
_computing_publication_material 'Olex2 (Dolomanov et al., 2009)'
_computing_structure_refinement 'ShelXL (Sheldrick, 2015)'
_computing_structure_solution
;
Superflip (Palatinus & Chapuis, 2007;Palatinus & van der Lee, 2008;
Palatinus et al., 2012)
;
_diffrn_ambient_temperature 273(2)
_diffrn_detector 'CCD plate'
_diffrn_detector_area_resol_mean 16.0710
_diffrn_detector_type Eos
_diffrn_measured_fraction_theta_full 0.998
_diffrn_measured_fraction_theta_max 0.976
_diffrn_measurement_details
;
List of Runs (angles in degrees, time in seconds):

  # Type    Start    End  Width  t~exp~   \w     \q     \k     \f   Frames
#--------------------------------------------------------------------------
  1  \w     34.00  59.00   1.00    1.00    --    0.00  57.00-120.00   25
  2  \w     -3.00  29.00   1.00    1.00    --    0.00 -99.00 120.00   32
  3  \w    -13.00  18.00   1.00    1.00    --    0.00  57.00-120.00   31
  4  \w    -77.00 -52.00   1.00    1.00    --    0.00 178.00-120.00   25
  5  \w     39.00 100.00   1.00    1.00    --   55.26  77.00  30.00   61
  6  \w     40.00 102.00   1.00    1.00    --   55.26  57.00 -90.00   62
  7  \w     55.00  81.00   1.00    1.00    --   55.26 -99.00-180.00   26
  8  \w     31.00 109.00   1.00    1.00    --   55.26-131.00-155.00   78
  9  \w     34.00 112.00   1.00    1.00    --   55.26  57.00-180.00   78
 10  \w     11.00  37.00   1.00    1.00    --   55.26 -77.00  90.00   26
 11  \w     51.00  88.00   1.00    2.00    --  110.51-131.00-155.00   37
 12  \w     39.00 106.00   1.00    2.00    --  110.51-111.00-120.00   67
 13  \w     84.00 133.00   1.00    2.00    --  110.51 -64.00-120.00   49
 14  \w     41.00 132.00   1.00    2.00    --  110.51 -50.00   0.00   91
 15  \w    102.00 166.00   1.00    2.00    --  110.51 111.00 -60.00   64
 16  \w    151.00 177.00   1.00    2.00    --  110.51 111.00 150.00   26
 17  \w     88.00 114.00   1.00    2.00    --  110.51-111.00 -30.00   26
 18  \w    111.00 178.00   1.00    2.00    --  110.51  64.00  30.00   67
 19  \w     44.00  71.00   1.00    2.00    --  110.51 -64.00-120.00   27
 20  \w     37.00  87.00   1.00    2.00    --  110.51 -12.00 120.00   50
;
_diffrn_measurement_device 'four-circle diffractometer'
_diffrn_measurement_device_type 'Xcalibur, Eos, Gemini'
_diffrn_measurement_method '\w scans'
_diffrn_orient_matrix_type 'CrysAlisPro convention (1999,Acta A55,543-557)'
_diffrn_orient_matrix_UB_11 0.0250591000
_diffrn_orient_matrix_UB_12 0.1118101000
_diffrn_orient_matrix_UB_13 0.0476247000
_diffrn_orient_matrix_UB_21 -0.0137705000
_diffrn_orient_matrix_UB_22 -0.0617891000
_diffrn_orient_matrix_UB_23 0.0849893000
_diffrn_orient_matrix_UB_31 0.1426939000
_diffrn_orient_matrix_UB_32 -0.0255280000
_diffrn_orient_matrix_UB_33 0.0029965000
_diffrn_radiation_monochromator graphite
_diffrn_radiation_probe x-ray
_diffrn_radiation_type CuK\a
_diffrn_radiation_wavelength 1.54184
_diffrn_reflns_av_R_equivalents 0.0270
_diffrn_reflns_av_unetI/netI 0.0361
_diffrn_reflns_Laue_measured_fraction_full 0.998
_diffrn_reflns_Laue_measured_fraction_max 0.976
_diffrn_reflns_limit_h_max 13
_diffrn_reflns_limit_h_min -8
_diffrn_reflns_limit_k_max 11
_diffrn_reflns_limit_k_min -14
_diffrn_reflns_limit_l_max 17
_diffrn_reflns_limit_l_min -19
_diffrn_reflns_number 7812
_diffrn_reflns_point_group_measured_fraction_full 0.998
_diffrn_reflns_point_group_measured_fraction_max 0.976
_diffrn_reflns_theta_full 67.684
_diffrn_reflns_theta_max 72.434
_diffrn_reflns_theta_min 4.669
_diffrn_source 'fine-focus sealed X-ray tube'
_diffrn_source_type 'Enhance (Cu) X-ray Source'
_exptl_absorpt_coefficient_mu 2.380
_exptl_absorpt_correction_T_max 1.00000
_exptl_absorpt_correction_T_min 0.66268
_exptl_absorpt_correction_type multi-scan
_exptl_absorpt_process_details
;
CrysAlisPro 1.171.39.32a (Rigaku Oxford Diffraction, 2017)
Empirical absorption correction using spherical harmonics,
 implemented in SCALE3 ABSPACK scaling algorithm.
;
_exptl_crystal_colour yellow
_exptl_crystal_colour_primary yellow
_exptl_crystal_density_diffrn 1.650
_exptl_crystal_description block
_exptl_crystal_F_000 1020
_exptl_crystal_size_max 0.3
_exptl_crystal_size_mid 0.2
_exptl_crystal_size_min 0.2
_refine_diff_density_max 0.687
_refine_diff_density_min -0.637
_refine_diff_density_rms 0.104
_refine_ls_extinction_method none
_refine_ls_goodness_of_fit_ref 1.035
_refine_ls_hydrogen_treatment constr
_refine_ls_matrix_type full
_refine_ls_number_parameters 283
_refine_ls_number_reflns 3822
_refine_ls_number_restraints 0
_refine_ls_restrained_S_all 1.035
_refine_ls_R_factor_all 0.0592
_refine_ls_R_factor_gt 0.0510
_refine_ls_shift/su_max 0.001
_refine_ls_shift/su_mean 0.000
_refine_ls_structure_factor_coef Fsqd
_refine_ls_weighting_details 'w=1/[\s^2^(Fo^2^)+(0.0936P)^2^+2.0058P] where P=(Fo^2^+2Fc^2^)/3'
_refine_ls_weighting_scheme calc
_refine_ls_wR_factor_gt 0.1461
_refine_ls_wR_factor_ref 0.1556
_reflns_Friedel_coverage 0.000
_reflns_number_gt 3245
_reflns_number_total 3822
_reflns_threshold_expression 'I > 2\s(I)'
_cod_data_source_file c9nj03022k2.cif
_cod_data_source_block liujj0426d
_cod_depositor_comments 'Adding full bibliography for 7058629--7058631.cif.'
_cod_original_cell_volume 1979.61(9)
_cod_database_code 7058631
_shelx_shelxl_version_number 2014/7
_chemical_oxdiff_formula 'C H O N Br Zn'
_shelx_space_group_comment
;
The symmetry employed for this shelxl refinement is uniquely defined
by the following loop, which should always be used as a source of
symmetry information in preference to the above space-group names.
They are only intended as comments.
;
_shelx_estimated_absorpt_t_max 0.647
_shelx_estimated_absorpt_t_min 0.535
_reflns_odcompleteness_completeness 99.79
_reflns_odcompleteness_iscentric 1
_reflns_odcompleteness_theta 66.97
_olex2_refinement_description
;
1. Fixed Uiso
 At 1.2 times of:
  All C(H) groups
 At 1.5 times of:
  All C(H,H,H) groups, All O(H,H) groups
2.a Free rotating group:
 O13(H13A,H13B), O12(H12A,H12B)
2.b Rotating group:
 O9(H9A,H9B), O10(H10A,H10B), O8(H8A,H8B), O11(H11A,H11B), O7(H7A,H7B)
2.c Aromatic/amide H refined with riding coordinates:
 C10(H10), C9(H9), C13(H13), C6(H6), C2(H2), C4(H4), C3(H3)
2.d Idealised Me refined as rotating group:
 C1(H1A,H1B,H1C)
;
_olex2_submission_special_instructions 'No special instructions were received'
_oxdiff_exptl_absorpt_empirical_details
;
Empirical correction (ABSPACK) includes:
- Absorption correction using spherical harmonics
- Frame scaling
;
_oxdiff_exptl_absorpt_empirical_full_max 1.555
_oxdiff_exptl_absorpt_empirical_full_min 0.778

loop_
_space_group_symop_operation_xyz
'x, y, z'
'-x+1/2, y+1/2, -z+1/2'
'-x, -y, -z'
'x-1/2, -y-1/2, z-1/2'

loop_
_atom_site_label
_atom_site_type_symbol
_atom_site_fract_x
_atom_site_fract_y
_atom_site_fract_z
_atom_site_U_iso_or_equiv
_atom_site_adp_type
_atom_site_occupancy
_atom_site_site_symmetry_order
_atom_site_calc_flag
_atom_site_refinement_flags_posn
Zn1 Zn 0.56992(4) -0.05038(3) 0.15794(2) 0.02516(17) Uani 1 1 d .
O2 O 0.4759(2) -0.0337(2) 0.27092(14) 0.0321(5) Uani 1 1 d .
O9 O 0.6509(3) -0.1930(2) 0.20892(15) 0.0412(6) Uani 1 1 d .
H9A H 0.6028 -0.2587 0.1999 0.062 Uiso 1 1 d GR
H9B H 0.6646 -0.1906 0.2679 0.062 Uiso 1 1 d GR
O3 O 0.3033(3) -0.2470(2) 0.51569(16) 0.0479(7) Uani 1 1 d .
O4 O 0.2967(3) -0.1561(2) 0.63690(16) 0.0526(8) Uani 1 1 d .
O1 O 0.3939(3) 0.1379(2) 0.25020(15) 0.0473(7) Uani 1 1 d .
O6 O 0.2749(3) 0.3533(2) 0.50945(15) 0.0396(6) Uani 1 1 d .
O5 O 0.2989(4) 0.2685(3) 0.63268(16) 0.0696(12) Uani 1 1 d .
C11 C 0.3209(3) 0.1561(3) 0.51056(19) 0.0268(6) Uani 1 1 d .
C8 C 0.3759(3) 0.0535(3) 0.38533(19) 0.0257(6) Uani 1 1 d .
C7 C 0.4182(3) 0.0524(3) 0.2950(2) 0.0281(7) Uani 1 1 d .
C10 C 0.3507(3) 0.1548(3) 0.42585(19) 0.0283(6) Uani 1 1 d .
H10 H 0.3538 0.2223 0.3959 0.034 Uiso 1 1 calc R
C9 C 0.3648(3) -0.0478(3) 0.4294(2) 0.0266(6) Uani 1 1 d .
H9 H 0.3806 -0.1159 0.4022 0.032 Uiso 1 1 calc R
C14 C 0.3305(3) -0.0482(3) 0.51358(19) 0.0250(6) Uani 1 1 d .
C12 C 0.2954(3) 0.2680(3) 0.5536(2) 0.0310(7) Uani 1 1 d .
C13 C 0.3125(3) 0.0545(3) 0.55432(19) 0.0260(6) Uani 1 1 d .
H13 H 0.2947 0.0552 0.6115 0.031 Uiso 1 1 calc R
C15 C 0.3095(3) -0.1589(3) 0.5588(2) 0.0309(7) Uani 1 1 d .
N1 N 0.5034(5) 0.4379(4) 0.2174(5) 0.0853(17) Uani 1 1 d .
C5 C 0.4983(4) 0.4884(4) 0.0456(4) 0.0719(17) Uani 1 1 d .
C6 C 0.5050(6) 0.3761(4) 0.0747(5) 0.087(2) Uani 1 1 d .
H6 H 0.5060 0.3162 0.0366 0.105 Uiso 1 1 calc R
C2 C 0.5100(7) 0.3568(5) 0.1589(6) 0.097(2) Uani 1 1 d .
H2 H 0.5186 0.2824 0.1774 0.116 Uiso 1 1 calc R
C4 C 0.4935(7) 0.5708(5) 0.1061(6) 0.094(2) Uani 1 1 d .
H4 H 0.4904 0.6460 0.0891 0.113 Uiso 1 1 calc R
C3 C 0.4932(9) 0.5468(6) 0.1901(6) 0.105(3) Uani 1 1 d .
H3 H 0.4859 0.6050 0.2291 0.126 Uiso 1 1 calc R
O10 O 0.6781(2) -0.06239(18) 0.04718(14) 0.0285(5) Uani 1 1 d .
H10A H 0.7251 -0.0022 0.0413 0.043 Uiso 1 1 d GR
H10B H 0.6290 -0.0614 0.0016 0.043 Uiso 1 1 d GR
O8 O 0.4261(3) -0.1583(2) 0.10713(18) 0.0445(6) Uani 1 1 d .
H8A H 0.3769 -0.1229 0.0686 0.067 Uiso 1 1 d GR
H8B H 0.3711 -0.1776 0.1461 0.067 Uiso 1 1 d GR
O13 O 0.4246(7) 0.6660(8) 0.3789(6) 0.161(3) Uani 1 1 d .
H13A H 0.4041 0.7021 0.4228 0.241 Uiso 1 1 d G
H13B H 0.3548 0.6449 0.3562 0.241 Uiso 1 1 d G
O12 O 0.2977(7) -0.2206(6) 0.2409(3) 0.159(3) Uani 1 1 d .
H12A H 0.2456 -0.2627 0.2659 0.238 Uiso 1 1 d G
H12B H 0.3693 -0.2511 0.2512 0.238 Uiso 1 1 d G
O11 O 0.5181(2) -0.0918(2) -0.09938(14) 0.0341(5) Uani 1 1 d .
H11A H 0.5676 -0.0715 -0.0562 0.051 Uiso 1 1 d GR
H11B H 0.5710 -0.1245 -0.1336 0.051 Uiso 1 1 d GR
C1 C 0.5066(8) 0.4157(7) 0.3078(6) 0.108(3) Uani 1 1 d .
H1A H 0.4228 0.4224 0.3288 0.163 Uiso 1 1 calc GR
H1B H 0.5611 0.4695 0.3361 0.163 Uiso 1 1 calc GR
H1C H 0.5378 0.3407 0.3183 0.163 Uiso 1 1 calc GR
O7 O 0.7126(3) 0.0511(2) 0.21103(15) 0.0367(6) Uani 1 1 d .
H7A H 0.6886 0.0832 0.2580 0.055 Uiso 1 1 d GR
H7B H 0.7276 0.1093 0.1784 0.055 Uiso 1 1 d GR

loop_
_atom_site_aniso_label
_atom_site_aniso_U_11
_atom_site_aniso_U_22
_atom_site_aniso_U_33
_atom_site_aniso_U_23
_atom_site_aniso_U_13
_atom_site_aniso_U_12
Zn1 0.0363(3) 0.0202(2) 0.0192(2) 0.00004(14) 0.00428(17) 0.00146(15)
O2 0.0490(14) 0.0259(11) 0.0222(11) -0.0001(9) 0.0135(10) 0.0042(10)
O9 0.0673(17) 0.0317(13) 0.0249(11) 0.0041(10) 0.0054(11) 0.0198(12)
O3 0.088(2) 0.0250(12) 0.0318(13) -0.0021(10) 0.0194(13) -0.0125(13)
O4 0.099(2) 0.0362(14) 0.0235(12) -0.0001(11) 0.0137(13) -0.0252(15)
O1 0.079(2) 0.0369(14) 0.0276(12) 0.0078(11) 0.0212(12) 0.0231(14)
O6 0.0643(16) 0.0254(12) 0.0292(12) -0.0014(10) 0.0053(11) 0.0093(11)
O5 0.148(3) 0.0424(16) 0.0185(12) -0.0034(11) -0.0013(16) 0.044(2)
C11 0.0335(16) 0.0237(15) 0.0233(14) -0.0036(12) 0.0028(11) 0.0046(12)
C8 0.0320(16) 0.0260(16) 0.0196(14) -0.0003(11) 0.0056(12) 0.0035(12)
C7 0.0387(17) 0.0261(16) 0.0199(14) -0.0010(11) 0.0082(12) 0.0025(12)
C10 0.0369(16) 0.0236(15) 0.0248(15) 0.0027(12) 0.0076(12) 0.0041(12)
C9 0.0333(16) 0.0234(15) 0.0233(15) -0.0027(11) 0.0063(12) 0.0005(12)
C14 0.0303(15) 0.0248(16) 0.0200(14) 0.0013(11) 0.0030(11) -0.0007(11)
C12 0.0423(18) 0.0273(16) 0.0235(15) -0.0035(12) 0.0012(12) 0.0104(14)
C13 0.0321(15) 0.0278(16) 0.0183(13) 0.0001(11) 0.0040(11) 0.0006(12)
C15 0.0420(18) 0.0248(16) 0.0263(15) 0.0028(12) 0.0066(13) -0.0065(13)
N1 0.062(3) 0.054(3) 0.140(6) -0.005(3) 0.004(3) -0.012(2)
C5 0.035(2) 0.036(2) 0.145(5) -0.015(3) 0.001(3) -0.0015(17)
C6 0.087(4) 0.032(2) 0.146(6) -0.016(3) 0.041(4) -0.012(2)
C2 0.092(5) 0.046(3) 0.156(8) -0.009(4) 0.046(5) -0.008(3)
C4 0.107(5) 0.037(3) 0.137(7) -0.020(3) -0.028(5) 0.009(3)
C3 0.121(6) 0.055(4) 0.139(8) -0.013(4) -0.019(6) 0.008(4)
O10 0.0399(12) 0.0248(11) 0.0211(10) -0.0004(8) 0.0041(9) -0.0003(9)
O8 0.0471(15) 0.0394(15) 0.0466(15) 0.0016(12) -0.0054(12) -0.0099(12)
O13 0.145(6) 0.169(7) 0.170(7) -0.091(6) 0.033(5) -0.025(6)
O12 0.186(6) 0.226(8) 0.065(3) -0.025(4) 0.020(3) -0.168(6)
O11 0.0477(14) 0.0313(12) 0.0234(11) 0.0011(9) 0.0031(9) 0.0078(10)
C1 0.096(5) 0.093(5) 0.135(7) 0.014(5) -0.007(5) -0.031(4)
O7 0.0545(15) 0.0330(13) 0.0227(11) -0.0024(9) 0.0028(10) -0.0130(11)

loop_
_atom_type_symbol
_atom_type_description
_atom_type_scat_dispersion_real
_atom_type_scat_dispersion_imag
_atom_type_scat_source
C C 0.0181 0.0091 'International Tables Vol C Tables 4.2.6.8 and 6.1.1.4'
H H 0.0000 0.0000 'International Tables Vol C Tables 4.2.6.8 and 6.1.1.4'
N N 0.0311 0.0180 'International Tables Vol C Tables 4.2.6.8 and 6.1.1.4'
O O 0.0492 0.0322 'International Tables Vol C Tables 4.2.6.8 and 6.1.1.4'
Zn Zn -1.5491 0.6778 'International Tables Vol C Tables 4.2.6.8 and 6.1.1.4'

loop_
_geom_angle_atom_site_label_1
_geom_angle_atom_site_label_2
_geom_angle_atom_site_label_3
_geom_angle
_geom_angle_site_symmetry_1
_geom_angle_site_symmetry_3
O2 Zn1 O10 175.74(10) . .
O2 Zn1 O8 91.43(11) . .
O2 Zn1 O11 94.83(9) . 3_655
O2 Zn1 O7 87.71(10) . .
O9 Zn1 O2 86.88(10) . .
O9 Zn1 O10 92.27(9) . .
O9 Zn1 O8 86.54(11) . .
O9 Zn1 O11 176.77(10) . 3_655
O9 Zn1 O7 91.56(11) . .
O8 Zn1 O10 92.68(10) . .
O11 Zn1 O10 86.22(9) 3_655 .
O11 Zn1 O8 90.67(10) 3_655 .
O7 Zn1 O10 88.14(10) . .
O7 Zn1 O8 177.96(10) . .
O7 Zn1 O11 91.25(10) . 3_655
C7 O2 Zn1 126.0(2) . .
C10 C11 C12 119.6(3) . .
C10 C11 C13 119.4(3) . .
C13 C11 C12 121.0(3) . .
C10 C8 C7 120.8(3) . .
C10 C8 C9 119.4(3) . .
C9 C8 C7 119.8(3) . .
O2 C7 O1 125.2(3) . .
O2 C7 C8 117.2(3) . .
O1 C7 C8 117.6(3) . .
C11 C10 C8 120.6(3) . .
C14 C9 C8 120.6(3) . .
C9 C14 C15 120.1(3) . .
C13 C14 C9 119.0(3) . .
C13 C14 C15 120.9(3) . .
O6 C12 O5 123.9(3) . .
O6 C12 C11 119.1(3) . .
O5 C12 C11 117.0(3) . .
C14 C13 C11 120.8(3) . .
O3 C15 O4 123.9(3) . .
O3 C15 C14 118.2(3) . .
O4 C15 C14 117.9(3) . .
C2 N1 C3 117.7(8) . .
C2 N1 C1 123.5(7) . .
C3 N1 C1 118.8(7) . .
C6 C5 C5 119.6(7) . 3_665
C4 C5 C5 123.8(7) . 3_665
C4 C5 C6 116.6(7) . .
C2 C6 C5 118.8(6) . .
N1 C2 C6 124.1(7) . .
C3 C4 C5 122.4(6) . .
C4 C3 N1 120.3(7) . .

loop_
_geom_bond_atom_site_label_1
_geom_bond_atom_site_label_2
_geom_bond_distance
_geom_bond_site_symmetry_2
Zn1 O2 2.082(2) .
Zn1 O9 2.046(2) .
Zn1 O10 2.128(2) .
Zn1 O8 2.124(3) .
Zn1 O11 2.121(2) 3_655
Zn1 O7 2.085(2) .
O2 C7 1.253(4) .
O3 C15 1.246(4) .
O4 C15 1.247(4) .
O1 C7 1.256(4) .
O6 C12 1.242(4) .
O5 C12 1.249(4) .
C11 C10 1.386(4) .
C11 C12 1.517(4) .
C11 C13 1.391(4) .
C8 C7 1.512(4) .
C8 C10 1.388(4) .
C8 C9 1.393(4) .
C9 C14 1.392(4) .
C14 C13 1.391(4) .
C14 C15 1.511(4) .
N1 C2 1.335(9) .
N1 C3 1.362(8) .
N1 C1 1.453(9) .
C5 C5 1.470(13) 3_665
C5 C6 1.406(8) .
C5 C4 1.367(9) .
C6 C2 1.351(10) .
C4 C3 1.359(11) .
O11 Zn1 2.121(2) 3_655
